data_4029631
loop_
_publ_author_name
'Widner, Danielle L.'
'Knauf, Qianwei R.'
'Merucci, Mark T.'
'Fritz, Thomas R.'
'Sauer, Jon S.'
'Speetzen, Erin D.'
'Bosch, Eric'
'Bowling, Nathan P.'

_publ_section_title
;
 Intramolecular halogen bonding supported by an aryldiyne linker.
;
_journal_issue 13
_journal_name_full 'The Journal of organic chemistry'
_journal_page_first 6269
_journal_page_last 6278
_journal_paper_doi 10.1021/jo501015x
_journal_volume 79
_journal_year 2014
_chemical_formula_sum 'C24 H11 Br F4 O2'
_chemical_formula_weight 487.24
_chemical_name_systematic
;
 ?
;
_space_group_crystal_system monoclinic
_space_group_IT_number 14
_space_group_name_Hall '-P 2ybc'
_space_group_name_H-M_alt 'P 1 21/c 1'
_symmetry_space_group_name_Hall '-P 2ybc'
_symmetry_space_group_name_H-M 'P 1 21/c 1'
_atom_sites_solution_hydrogens geom
_audit_creation_method SHELXL-2013
_cell_angle_alpha 90
_cell_angle_beta 119.975(4)
_cell_angle_gamma 90
_cell_formula_units_Z 4
_cell_length_a 5.2823(5)
_cell_length_b 43.495(4)
_cell_length_c 9.5276(6)
_cell_measurement_reflns_used 4266
_cell_measurement_temperature 99(2)
_cell_measurement_theta_max 24.71
_cell_measurement_theta_min 2.64
_cell_volume 1896.2(3)
_computing_cell_refinement 'Bruker SAINT'
_computing_data_collection 'Bruker APEX2'
_computing_data_reduction 'Bruker SAINT'
_computing_molecular_graphics 'XSeed (Barbour, 2003)'
_computing_publication_material 'XSeed (Barbour, 2003)'
_computing_structure_refinement 'SHELXL-2013 (Sheldrick 2013)'
_computing_structure_solution 'SHELXS-97 (Sheldrick 2008)'
_diffrn_ambient_temperature 99(2)
_diffrn_detector_area_resol_mean 8.3660
_diffrn_measured_fraction_theta_full 0.998
_diffrn_measured_fraction_theta_max 0.984
_diffrn_measurement_device_type 'Bruker APEX-I CCD'
_diffrn_measurement_method 'phi and omega scans'
_diffrn_radiation_type MoK\a
_diffrn_radiation_wavelength 0.71073
_diffrn_reflns_av_R_equivalents 0.0658
_diffrn_reflns_av_unetI/netI 0.0583
_diffrn_reflns_Laue_measured_fraction_full 0.998
_diffrn_reflns_Laue_measured_fraction_max 0.984
_diffrn_reflns_limit_h_max 6
_diffrn_reflns_limit_h_min -6
_diffrn_reflns_limit_k_max 55
_diffrn_reflns_limit_k_min -56
_diffrn_reflns_limit_l_max 12
_diffrn_reflns_limit_l_min -12
_diffrn_reflns_number 19590
_diffrn_reflns_point_group_measured_fraction_full 0.998
_diffrn_reflns_point_group_measured_fraction_max 0.984
_diffrn_reflns_theta_full 25.000
_diffrn_reflns_theta_max 27.228
_diffrn_reflns_theta_min 0.936
_diffrn_source 'fine-focus sealed tube'
_exptl_absorpt_coefficient_mu 2.226
_exptl_absorpt_correction_T_max 0.7455
_exptl_absorpt_correction_T_min 0.6533
_exptl_absorpt_correction_type multi-scan
_exptl_absorpt_process_details 'SADABS V2008/1 (Bruker AXS)'
_exptl_crystal_colour colourless
_exptl_crystal_density_diffrn 1.707
_exptl_crystal_description rhoboidal
_exptl_crystal_F_000 968
_exptl_crystal_size_max 0.350
_exptl_crystal_size_mid 0.100
_exptl_crystal_size_min 0.030
_refine_diff_density_max 1.815
_refine_diff_density_min -1.162
_refine_diff_density_rms 0.159
_refine_ls_extinction_method none
_refine_ls_goodness_of_fit_ref 1.272
_refine_ls_hydrogen_treatment constr
_refine_ls_matrix_type full
_refine_ls_number_parameters 281
_refine_ls_number_reflns 4170
_refine_ls_number_restraints 0
_refine_ls_restrained_S_all 1.272
_refine_ls_R_factor_all 0.1088
_refine_ls_R_factor_gt 0.0894
_refine_ls_shift/su_max 0.000
_refine_ls_shift/su_mean 0.000
_refine_ls_structure_factor_coef Fsqd
_refine_ls_weighting_details
;
 w=1/[\s^2^(Fo^2^)+(0.0001P)^2^+25.1010P]
 where P=(Fo^2^+2Fc^2^)/3
;
_refine_ls_weighting_scheme calc
_refine_ls_wR_factor_gt 0.1790
_refine_ls_wR_factor_ref 0.1853
_reflns_Friedel_coverage 0.000
_reflns_number_gt 3418
_reflns_number_total 4170
_reflns_threshold_expression 'I > 2\s(I)'
_cod_data_source_file jo501015x_si_001.cif
_cod_data_source_block 13
_cod_depositor_comments 'Adding full bibliography for 4029631--4029636.cif.'
_cod_database_code 4029631
_shelx_space_group_comment
;
The symmetry employed for this shelxl refinement is uniquely defined
by the following loop, which should always be used as a source of
symmetry information in preference to the above space-group names.
They are only intended as comments.
;
_shelx_estimated_absorpt_t_min 0.510
_shelx_estimated_absorpt_t_max 0.936
_shelxl_version_number 2013-2

loop_
_space_group_symop_operation_xyz
'x, y, z'
'-x, y+1/2, -z+1/2'
'-x, -y, -z'
'x, -y-1/2, z-1/2'

loop_
_atom_site_label
_atom_site_type_symbol
_atom_site_fract_x
_atom_site_fract_y
_atom_site_fract_z
_atom_site_U_iso_or_equiv
_atom_site_adp_type
_atom_site_occupancy
_atom_site_site_symmetry_order
_atom_site_calc_flag
_atom_site_refinement_flags_posn
_atom_site_refinement_flags_adp
Br1 Br 0.73762(18) 0.10410(2) 0.73742(9) 0.0198(2) Uani 1 1 d . .
F1 F 0.3849(9) 0.21359(9) 0.7894(5) 0.0173(9) Uani 1 1 d . .
F2 F 0.3002(9) 0.13461(10) 1.0974(5) 0.0204(9) Uani 1 1 d . .
F3 F 0.2258(10) 0.19414(10) 1.0022(5) 0.0212(10) Uani 1 1 d . .
F4 F 0.5362(10) 0.09421(9) 0.9806(5) 0.0211(10) Uani 1 1 d . .
O5 O 0.9591(13) 0.06928(12) 0.5824(7) 0.0248(13) Uani 1 1 d . .
O6 O 1.3766(13) 0.00843(12) 0.1279(7) 0.0248(13) Uani 1 1 d . .
C7 C 0.3450(16) 0.17397(16) 0.9436(9) 0.0157(15) Uani 1 1 d . .
C8 C 0.5844(15) 0.13261(16) 0.8208(8) 0.0121(13) Uani 1 1 d . .
C9 C 0.9663(16) 0.11346(16) 0.4464(9) 0.0156(15) Uani 1 1 d . .
C10 C 0.6309(15) 0.17421(16) 0.6569(8) 0.0132(14) Uani 1 1 d . .
C11 C 0.9989(15) 0.18433(16) 0.2769(9) 0.0146(14) Uani 1 1 d . .
H11 H 1.0808 0.1708 0.2317 0.018 Uiso 1 1 calc R U
C12 C 0.3814(16) 0.14368(17) 0.9907(8) 0.0152(15) Uani 1 1 d . .
C13 C 0.7581(16) 0.22402(16) 0.4068(9) 0.0149(14) Uani 1 1 d . .
H13 H 0.6717 0.2377 0.4487 0.018 Uiso 1 1 calc R U
C14 C 0.9059(15) 0.17264(15) 0.3816(8) 0.0107(13) Uani 1 1 d . .
C15 C 0.9717(16) 0.21537(16) 0.2392(9) 0.0157(15) Uani 1 1 d . .
H15 H 1.0349 0.2230 0.1684 0.019 Uiso 1 1 calc R U
C16 C 0.7871(15) 0.19325(15) 0.4493(8) 0.0117(13) Uani 1 1 d . .
C17 C 0.7015(15) 0.18236(15) 0.5622(8) 0.0125(14) Uani 1 1 d . .
C18 C 0.4281(15) 0.18341(16) 0.8349(8) 0.0142(14) Uani 1 1 d . .
C19 C 0.5484(15) 0.16359(15) 0.7707(8) 0.0110(13) Uani 1 1 d . .
C20 C 0.5032(16) 0.12341(16) 0.9318(9) 0.0177(15) Uani 1 1 d . .
C21 C 1.0068(16) 0.08042(15) 0.4807(9) 0.0148(14) Uani 1 1 d . .
C22 C 1.0986(16) 0.06189(16) 0.3836(9) 0.0147(14) Uani 1 1 d . .
C24 C 0.8525(15) 0.23538(16) 0.3045(8) 0.0134(14) Uani 1 1 d . .
H24 H 0.8357 0.2567 0.2793 0.016 Uiso 1 1 calc R U
C25 C 0.9365(14) 0.14030(16) 0.4188(8) 0.0118(14) Uani 1 1 d . .
C26 C 1.0873(19) 0.02996(17) 0.3915(10) 0.0239(17) Uani 1 1 d . .
H26 H 1.0141 0.0210 0.4551 0.029 Uiso 1 1 calc R U
C27 C 1.1982(17) 0.07489(16) 0.2874(10) 0.0199(16) Uani 1 1 d . .
H27 H 1.2025 0.0966 0.2783 0.024 Uiso 1 1 calc R U
C28 C 1.387(2) -0.02421(18) 0.1400(11) 0.0294(19) Uani 1 1 d . .
H28A H 1.5314 -0.0303 0.2508 0.044 Uiso 1 1 calc R U
H28B H 1.4440 -0.0328 0.0644 0.044 Uiso 1 1 calc R U
H28C H 1.1946 -0.0321 0.1130 0.044 Uiso 1 1 calc R U
C29 C 1.2811(17) 0.02435(17) 0.2156(9) 0.0184(16) Uani 1 1 d . .
C30 C 1.2912(18) 0.05628(17) 0.2047(10) 0.0219(17) Uani 1 1 d . .
H30 H 1.3624 0.0652 0.1402 0.026 Uiso 1 1 calc R U
C31 C 1.1795(18) 0.01100(17) 0.3095(10) 0.0210(16) Uani 1 1 d . .
H31 H 1.1732 -0.0107 0.3175 0.025 Uiso 1 1 calc R U

loop_
_atom_site_aniso_label
_atom_site_aniso_U_11
_atom_site_aniso_U_22
_atom_site_aniso_U_33
_atom_site_aniso_U_23
_atom_site_aniso_U_13
_atom_site_aniso_U_12
Br1 0.0231(4) 0.0185(4) 0.0232(4) -0.0004(3) 0.0156(3) 0.0010(3)
F1 0.025(2) 0.010(2) 0.024(2) -0.0007(16) 0.017(2) -0.0013(17)
F2 0.025(2) 0.025(2) 0.020(2) 0.0046(18) 0.018(2) -0.0019(19)
F3 0.029(2) 0.022(2) 0.024(2) -0.0046(18) 0.022(2) 0.0008(19)
F4 0.029(2) 0.011(2) 0.031(2) 0.0084(18) 0.021(2) 0.0040(18)
O5 0.040(3) 0.019(3) 0.029(3) 0.004(2) 0.028(3) 0.000(2)
O6 0.038(3) 0.014(3) 0.035(3) -0.001(2) 0.028(3) 0.004(2)
C7 0.018(4) 0.017(4) 0.016(4) -0.006(3) 0.011(3) -0.003(3)
C8 0.011(3) 0.012(3) 0.015(3) -0.002(3) 0.007(3) -0.001(3)
C9 0.017(4) 0.014(4) 0.019(4) -0.004(3) 0.012(3) -0.004(3)
C10 0.013(3) 0.014(3) 0.014(3) -0.004(3) 0.008(3) -0.003(3)
C11 0.013(3) 0.016(4) 0.017(4) -0.001(3) 0.009(3) 0.003(3)
C12 0.017(4) 0.022(4) 0.013(3) 0.003(3) 0.012(3) -0.003(3)
C13 0.018(4) 0.012(3) 0.019(4) -0.002(3) 0.012(3) 0.002(3)
C14 0.013(3) 0.005(3) 0.014(3) 0.000(2) 0.006(3) -0.001(2)
C15 0.019(4) 0.018(4) 0.017(4) 0.003(3) 0.014(3) 0.001(3)
C16 0.014(3) 0.011(3) 0.013(3) -0.002(3) 0.009(3) -0.003(3)
C17 0.014(3) 0.008(3) 0.017(3) -0.003(3) 0.010(3) 0.000(3)
C18 0.010(3) 0.013(3) 0.016(3) 0.004(3) 0.003(3) -0.001(3)
C19 0.012(3) 0.011(3) 0.014(3) 0.000(3) 0.009(3) -0.002(3)
C20 0.020(4) 0.013(4) 0.018(4) 0.007(3) 0.008(3) 0.000(3)
C21 0.017(4) 0.006(3) 0.018(4) 0.001(3) 0.006(3) 0.002(3)
C22 0.017(4) 0.012(3) 0.017(4) 0.003(3) 0.010(3) 0.005(3)
C24 0.017(4) 0.008(3) 0.019(4) 0.000(3) 0.012(3) -0.001(3)
C25 0.009(3) 0.017(4) 0.012(3) -0.002(3) 0.007(3) 0.001(3)
C26 0.037(5) 0.013(4) 0.030(4) 0.004(3) 0.023(4) 0.001(3)
C27 0.028(4) 0.008(3) 0.028(4) 0.005(3) 0.018(4) 0.002(3)
C28 0.040(5) 0.018(4) 0.030(5) 0.001(3) 0.018(4) 0.010(4)
C29 0.021(4) 0.015(4) 0.021(4) -0.003(3) 0.012(3) 0.002(3)
C30 0.032(5) 0.015(4) 0.030(4) -0.001(3) 0.024(4) -0.004(3)
C31 0.031(4) 0.011(4) 0.028(4) 0.003(3) 0.020(4) 0.001(3)

loop_
_atom_type_symbol
_atom_type_description
_atom_type_scat_dispersion_real
_atom_type_scat_dispersion_imag
_atom_type_scat_source
C C 0.0033 0.0016 'International Tables Vol C Tables 4.2.6.8 and 6.1.1.4'
H H 0.0000 0.0000 'International Tables Vol C Tables 4.2.6.8 and 6.1.1.4'
Br Br -0.2901 2.4595 'International Tables Vol C Tables 4.2.6.8 and 6.1.1.4'
F F 0.0171 0.0103 'International Tables Vol C Tables 4.2.6.8 and 6.1.1.4'
O O 0.0106 0.0060 'International Tables Vol C Tables 4.2.6.8 and 6.1.1.4'

loop_
_geom_angle_atom_site_label_1
_geom_angle_atom_site_label_2
_geom_angle_atom_site_label_3
_geom_angle
C29 O6 C28 118.0(6)
F3 C7 C18 120.5(6)
F3 C7 C12 120.3(6)
C18 C7 C12 119.2(6)
C20 C8 C19 119.6(6)
C20 C8 Br1 120.0(5)
C19 C8 Br1 120.4(5)
C25 C9 C21 179.2(7)
C17 C10 C19 178.5(8)
C15 C11 C14 120.5(6)
C15 C11 H11 119.8
C14 C11 H11 119.8
F2 C12 C20 121.0(6)
F2 C12 C7 118.9(6)
C20 C12 C7 120.1(6)
C16 C13 C24 121.5(6)
C16 C13 H13 119.2
C24 C13 H13 119.2
C11 C14 C16 118.9(6)
C11 C14 C25 119.4(6)
C16 C14 C25 121.7(6)
C11 C15 C24 120.4(6)
C11 C15 H15 119.8
C24 C15 H15 119.8
C13 C16 C14 119.1(6)
C13 C16 C17 120.4(6)
C14 C16 C17 120.5(6)
C10 C17 C16 178.1(7)
F1 C18 C7 117.5(6)
F1 C18 C19 120.0(6)
C7 C18 C19 122.5(6)
C18 C19 C8 117.4(6)
C18 C19 C10 121.0(6)
C8 C19 C10 121.5(6)
F4 C20 C12 118.5(6)
F4 C20 C8 120.3(7)
C12 C20 C8 121.1(6)
O5 C21 C9 120.1(7)
O5 C21 C22 123.0(6)
C9 C21 C22 116.9(6)
C27 C22 C26 118.9(7)
C27 C22 C21 122.9(6)
C26 C22 C21 118.2(6)
C13 C24 C15 119.6(6)
C13 C24 H24 120.2
C15 C24 H24 120.2
C9 C25 C14 177.7(7)
C31 C26 C22 121.8(7)
C31 C26 H26 119.1
C22 C26 H26 119.1
C30 C27 C22 120.0(7)
C30 C27 H27 120.0
C22 C27 H27 120.0
O6 C28 H28A 109.5
O6 C28 H28B 109.5
H28A C28 H28B 109.5
O6 C28 H28C 109.5
H28A C28 H28C 109.5
H28B C28 H28C 109.5
O6 C29 C31 124.5(7)
O6 C29 C30 114.9(6)
C31 C29 C30 120.5(7)
C27 C30 C29 120.3(7)
C27 C30 H30 119.9
C29 C30 H30 119.9
C29 C31 C26 118.5(7)
C29 C31 H31 120.8
C26 C31 H31 120.8

loop_
_geom_bond_atom_site_label_1
_geom_bond_atom_site_label_2
_geom_bond_distance
Br1 C8 1.862(7)
F1 C18 1.366(8)
F2 C12 1.345(7)
F3 C7 1.353(8)
F4 C20 1.333(8)
O5 C21 1.217(9)
O6 C29 1.361(9)
O6 C28 1.423(9)
C7 C18 1.374(10)
C7 C12 1.374(10)
C8 C20 1.385(10)
C8 C19 1.410(9)
C9 C25 1.190(10)
C9 C21 1.466(10)
C10 C17 1.189(10)
C10 C19 1.432(9)
C11 C15 1.386(10)
C11 C14 1.409(9)
C11 H11 0.9500
C12 C20 1.366(10)
C13 C16 1.384(10)
C13 C24 1.389(9)
C13 H13 0.9500
C14 C16 1.420(9)
C14 C25 1.440(9)
C15 C24 1.390(9)
C15 H15 0.9500
C16 C17 1.440(9)
C18 C19 1.382(10)
C21 C22 1.479(10)
C22 C27 1.385(10)
C22 C26 1.394(10)
C24 H24 0.9500
C26 C31 1.382(10)
C26 H26 0.9500
C27 C30 1.380(10)
C27 H27 0.9500
C28 H28A 0.9800
C28 H28B 0.9800
C28 H28C 0.9800
C29 C31 1.380(10)
C29 C30 1.396(10)
C30 H30 0.9500
C31 H31 0.9500

loop_
_geom_torsion_atom_site_label_1
_geom_torsion_atom_site_label_2
_geom_torsion_atom_site_label_3
_geom_torsion_atom_site_label_4
_geom_torsion
F3 C7 C12 F2 -0.9(11)
C18 C7 C12 F2 179.9(6)
F3 C7 C12 C20 -179.7(7)
C18 C7 C12 C20 1.0(11)
C15 C11 C14 C16 -0.7(11)
C15 C11 C14 C25 -180.0(7)
C14 C11 C15 C24 0.1(11)
C24 C13 C16 C14 -2.5(11)
C24 C13 C16 C17 176.8(7)
C11 C14 C16 C13 1.9(10)
C25 C14 C16 C13 -178.9(7)
C11 C14 C16 C17 -177.3(6)
C25 C14 C16 C17 1.9(10)
F3 C7 C18 F1 -0.1(10)
C12 C7 C18 F1 179.1(6)
F3 C7 C18 C19 -179.4(7)
C12 C7 C18 C19 -0.2(11)
F1 C18 C19 C8 -179.2(6)
C7 C18 C19 C8 0.1(11)
F1 C18 C19 C10 0.3(10)
C7 C18 C19 C10 179.6(7)
C20 C8 C19 C18 -0.8(10)
Br1 C8 C19 C18 178.7(5)
C20 C8 C19 C10 179.6(7)
Br1 C8 C19 C10 -0.8(10)
F2 C12 C20 F4 0.9(11)
C7 C12 C20 F4 179.7(7)
F2 C12 C20 C8 179.4(6)
C7 C12 C20 C8 -1.8(12)
C19 C8 C20 F4 -179.9(6)
Br1 C8 C20 F4 0.5(10)
C19 C8 C20 C12 1.7(11)
Br1 C8 C20 C12 -177.9(6)
O5 C21 C22 C27 -169.2(8)
C9 C21 C22 C27 12.4(11)
O5 C21 C22 C26 9.9(11)
C9 C21 C22 C26 -168.4(7)
C16 C13 C24 C15 1.8(11)
C11 C15 C24 C13 -0.6(11)
C27 C22 C26 C31 1.7(12)
C21 C22 C26 C31 -177.5(7)
C26 C22 C27 C30 -1.7(12)
C21 C22 C27 C30 177.5(7)
C28 O6 C29 C31 -3.5(12)
C28 O6 C29 C30 176.7(7)
C22 C27 C30 C29 1.0(12)
O6 C29 C30 C27 179.6(7)
C31 C29 C30 C27 -0.3(13)
O6 C29 C31 C26 -179.6(8)
C30 C29 C31 C26 0.3(12)
C22 C26 C31 C29 -1.0(13)
